data_2208583
loop_
_publ_author_name
'Qian, Heng-Yu'
'Liu, Cheng'
'Yin, Zhi-Gang'

_publ_section_title
;
 3-(2-Furyl)-1-phenylprop-2-en-1-one 2,4-dinitrophenylhydrazone
;
_journal_coeditor_code DN2013
_journal_issue 4
_journal_name_full 'Acta Crystallographica Section E'
_journal_page_first o1623
_journal_page_last o1624
_journal_paper_doi 10.1107/S1600536806009329
_journal_volume 62
_journal_year 2006
_chemical_formula_iupac 'C19 H14 N4 O5'
_chemical_formula_moiety 'C19 H14 N4 O5'
_chemical_formula_sum 'C19 H14 N4 O5'
_chemical_formula_weight 378.34
_chemical_name_systematic
;
Furylideneacetophenone 2,4-dinitrophenylhydrazone
;
_space_group_IT_number 14
_symmetry_cell_setting monoclinic
_symmetry_space_group_name_Hall '-P 2yn'
_symmetry_space_group_name_H-M 'P 1 21/n 1'
_atom_sites_solution_hydrogens geom
_atom_sites_solution_primary direct
_atom_sites_solution_secondary difmap
_cell_angle_alpha 90.00
_cell_angle_beta 100.0580(10)
_cell_angle_gamma 90.00
_cell_formula_units_Z 4
_cell_length_a 8.1605(5)
_cell_length_b 17.7094(11)
_cell_length_c 12.8041(8)
_cell_measurement_reflns_used 4026
_cell_measurement_temperature 291(2)
_cell_measurement_theta_max 27.32
_cell_measurement_theta_min 2.76
_cell_volume 1822.0(2)
_computing_cell_refinement SMART
_computing_data_collection 'SMART (Bruker, 2000)'
_computing_data_reduction 'SAINT (Bruker, 2000)'
_computing_molecular_graphics 'ORTEP-3 (Farrugia, 1997) and PLATON (Spek, 2003)'
_computing_publication_material SHELXL97
_computing_structure_refinement 'SHELXL97 (Sheldrick, 1997)'
_computing_structure_solution 'SHELXS97 (Sheldrick, 1997)'
_diffrn_ambient_temperature 291(2)
_diffrn_measured_fraction_theta_full 0.996
_diffrn_measured_fraction_theta_max 0.996
_diffrn_measurement_device_type 'Bruker SMART CCD area-detector'
_diffrn_measurement_method '\f and \w'
_diffrn_radiation_monochromator graphite
_diffrn_radiation_source 'fine-focus sealed tube'
_diffrn_radiation_type MoK\a
_diffrn_radiation_wavelength 0.71073
_diffrn_reflns_av_R_equivalents 0.0183
_diffrn_reflns_av_sigmaI/netI 0.0167
_diffrn_reflns_limit_h_max 10
_diffrn_reflns_limit_h_min -10
_diffrn_reflns_limit_k_max 22
_diffrn_reflns_limit_k_min -23
_diffrn_reflns_limit_l_max 16
_diffrn_reflns_limit_l_min -16
_diffrn_reflns_theta_full 27.50
_diffrn_reflns_theta_max 27.50
_diffrn_reflns_theta_min 2.76
_exptl_absorpt_coefficient_mu 0.103
_exptl_absorpt_correction_T_max 0.9781
_exptl_absorpt_correction_T_min 0.9633
_exptl_absorpt_correction_type multi-scan
_exptl_absorpt_process_details '(SADABS; Bruker, 2000)'
_exptl_crystal_colour brown
_exptl_crystal_density_diffrn 1.379
_exptl_crystal_density_method 'not measured'
_exptl_crystal_description block
_exptl_crystal_F_000 784
_exptl_crystal_size_max 0.37
_exptl_crystal_size_mid 0.30
_exptl_crystal_size_min 0.22
_refine_diff_density_max 0.234
_refine_diff_density_min -0.232
_refine_ls_extinction_method none
_refine_ls_goodness_of_fit_ref 1.047
_refine_ls_hydrogen_treatment constr
_refine_ls_matrix_type full
_refine_ls_number_parameters 253
_refine_ls_number_reflns 4181
_refine_ls_number_restraints 0
_refine_ls_restrained_S_all 1.047
_refine_ls_R_factor_all 0.0686
_refine_ls_R_factor_gt 0.0439
_refine_ls_shift/su_max 0.000
_refine_ls_shift/su_mean 0.000
_refine_ls_structure_factor_coef Fsqd
_refine_ls_weighting_details 'calc w=1/[\s^2^(Fo^2^)+(0.0612P)^2^+0.2674P] where P=(Fo^2^+2Fc^2^)/3'
_refine_ls_weighting_scheme calc
_refine_ls_wR_factor_gt 0.1176
_refine_ls_wR_factor_ref 0.1348
_reflns_number_gt 2780
_reflns_number_total 4181
_reflns_threshold_expression I>2\s(I)
_cod_data_source_file dn2013.cif
_cod_data_source_block I
_cod_depositor_comments
;
 Marking atom 'CG1' as a dummy atom.

 Antanas Vaitkus,
 2017-02-20
;
_cod_original_sg_symbol_Hall '- P 2yn'
_cod_original_sg_symbol_H-M 'P 21/n '
_cod_database_code 2208583
_cod_database_fobs_code 2208583

loop_
_symmetry_equiv_pos_as_xyz
'x, y, z'
'-x+1/2, y+1/2, -z+1/2'
'-x, -y, -z'
'x-1/2, -y-1/2, z-1/2'

loop_
_atom_site_type_symbol
_atom_site_label
_atom_site_fract_x
_atom_site_fract_y
_atom_site_fract_z
_atom_site_U_iso_or_equiv
_atom_site_adp_type
_atom_site_calc_flag
_atom_site_refinement_flags
_atom_site_occupancy
O O1 -0.2015(2) 0.67948(8) 0.72120(17) 0.1226(7) Uani d . 1
O O2 -0.1931(3) 0.79863(9) 0.7206(2) 0.1549(10) Uani d . 1
O O3 0.21815(17) 0.93777(7) 0.58948(11) 0.0759(4) Uani d . 1
O O4 0.40617(16) 0.88133(7) 0.52170(12) 0.0831(4) Uani d . 1
O O5 0.23793(14) 0.26020(6) 0.58043(10) 0.0681(3) Uani d . 1
N N1 -0.1333(2) 0.73854(9) 0.70425(16) 0.0879(6) Uani d . 1
N N2 0.28778(17) 0.88018(7) 0.56792(11) 0.0573(3) Uani d . 1
N N3 0.03351(16) 0.60023(7) 0.66072(11) 0.0564(3) Uani d . 1
H H3 -0.0578 0.5984 0.6855 0.068 Uiso calc R 1
N N4 0.10987(15) 0.53411(7) 0.64051(11) 0.0526(3) Uani d . 1
C C1 0.09817(18) 0.66797(8) 0.64275(12) 0.0487(3) Uani d . 1
C C2 0.0196(2) 0.73669(9) 0.66155(13) 0.0554(4) Uani d . 1
C C3 0.08410(19) 0.80575(8) 0.63923(12) 0.0537(4) Uani d . 1
H H3A 0.0313 0.8503 0.6529 0.064 Uiso calc R 1
C C4 0.22599(18) 0.80770(8) 0.59697(12) 0.0489(3) Uani d . 1
C C5 0.31055(19) 0.74168(9) 0.57968(13) 0.0553(4) Uani d . 1
H H5 0.4087 0.7441 0.5523 0.066 Uiso calc R 1
C C6 0.24824(19) 0.67373(8) 0.60324(13) 0.0537(4) Uani d . 1
H H6 0.3063 0.6299 0.5930 0.064 Uiso calc R 1
C C7 0.02837(17) 0.47320(8) 0.65660(12) 0.0463(3) Uani d . 1
C C8 0.09989(18) 0.40185(8) 0.63386(12) 0.0502(4) Uani d . 1
H H8 0.1988 0.4027 0.6072 0.060 Uiso calc R 1
C C9 0.03328(18) 0.33467(8) 0.64856(12) 0.0471(3) Uani d . 1
H H9 -0.0644 0.3347 0.6767 0.056 Uiso calc R 1
C C10 0.09750(18) 0.26246(8) 0.62525(12) 0.0489(3) Uani d . 1
C C11 0.0458(2) 0.19126(8) 0.63888(13) 0.0569(4) Uani d . 1
H H11 -0.0469 0.1773 0.6676 0.068 Uiso calc R 1
C C12 0.1585(2) 0.14190(10) 0.60134(15) 0.0699(5) Uani d . 1
H H12 0.1549 0.0894 0.6005 0.084 Uiso calc R 1
C C13 0.2704(3) 0.18551(11) 0.56768(17) 0.0773(6) Uani d . 1
H H13 0.3599 0.1675 0.5389 0.093 Uiso calc R 1
C C14 -0.13698(17) 0.47572(7) 0.69188(12) 0.0449(3) Uani d . 1
C C15 -0.1521(2) 0.48766(9) 0.79639(13) 0.0579(4) Uani d . 1
H H15 -0.0576 0.4921 0.8484 0.070 Uiso calc R 1
C C16 -0.3102(2) 0.49308(10) 0.82338(15) 0.0670(5) Uani d . 1
H H16 -0.3206 0.5003 0.8939 0.080 Uiso calc R 1
C C17 -0.4499(2) 0.48794(10) 0.74736(16) 0.0665(5) Uani d . 1
H H17 -0.5547 0.4922 0.7659 0.080 Uiso calc R 1
C C18 -0.4345(2) 0.47654(11) 0.64472(16) 0.0730(5) Uani d . 1
H H18 -0.5295 0.4729 0.5929 0.088 Uiso calc R 1
C C19 -0.2795(2) 0.47029(10) 0.61636(13) 0.0607(4) Uani d . 1
H H19 -0.2710 0.4624 0.5457 0.073 Uiso calc R 1
. CG1 -0.2939 0.4819 0.7200 0.010 Uiso dum P .

loop_
_atom_site_aniso_label
_atom_site_aniso_U_11
_atom_site_aniso_U_22
_atom_site_aniso_U_33
_atom_site_aniso_U_12
_atom_site_aniso_U_13
_atom_site_aniso_U_23
O1 0.1093(12) 0.0565(8) 0.235(2) 0.0023(8) 0.1207(14) 0.0107(10)
O2 0.1618(17) 0.0542(9) 0.298(3) 0.0153(9) 0.1780(19) 0.0024(12)
O3 0.0961(9) 0.0429(6) 0.1003(10) 0.0039(6) 0.0492(8) 0.0009(6)
O4 0.0796(9) 0.0614(8) 0.1231(12) -0.0062(6) 0.0582(8) 0.0032(7)
O5 0.0601(7) 0.0544(7) 0.0986(9) 0.0070(5) 0.0387(6) -0.0018(6)
N1 0.0903(12) 0.0500(9) 0.1441(16) 0.0078(8) 0.0780(12) 0.0049(9)
N2 0.0624(8) 0.0469(7) 0.0674(8) -0.0033(6) 0.0248(7) -0.0017(6)
N3 0.0497(7) 0.0395(7) 0.0855(10) 0.0003(5) 0.0272(7) -0.0028(6)
N4 0.0450(7) 0.0404(7) 0.0752(9) 0.0009(5) 0.0180(6) -0.0038(6)
C1 0.0478(8) 0.0406(7) 0.0597(9) -0.0010(6) 0.0152(7) -0.0040(6)
C2 0.0558(9) 0.0453(8) 0.0721(10) 0.0028(7) 0.0302(8) -0.0016(7)
C3 0.0617(10) 0.0404(8) 0.0641(10) 0.0035(7) 0.0256(8) -0.0029(7)
C4 0.0535(9) 0.0413(8) 0.0541(8) -0.0039(6) 0.0153(7) -0.0024(6)
C5 0.0464(8) 0.0513(9) 0.0721(10) -0.0026(6) 0.0212(7) -0.0059(7)
C6 0.0475(8) 0.0421(8) 0.0745(10) 0.0013(6) 0.0192(7) -0.0074(7)
C7 0.0406(7) 0.0422(8) 0.0567(8) 0.0004(6) 0.0102(6) -0.0019(6)
C8 0.0398(7) 0.0458(8) 0.0674(10) 0.0021(6) 0.0157(7) -0.0040(7)
C9 0.0439(8) 0.0447(8) 0.0544(8) 0.0021(6) 0.0137(6) -0.0029(6)
C10 0.0460(8) 0.0470(8) 0.0562(9) 0.0033(6) 0.0160(7) -0.0012(6)
C11 0.0644(10) 0.0452(8) 0.0640(10) 0.0008(7) 0.0192(8) -0.0007(7)
C12 0.0875(13) 0.0461(9) 0.0791(12) 0.0132(9) 0.0225(10) -0.0019(8)
C13 0.0774(12) 0.0616(11) 0.1007(15) 0.0213(9) 0.0371(11) -0.0057(10)
C14 0.0452(8) 0.0361(7) 0.0554(8) 0.0014(5) 0.0144(6) -0.0004(6)
C15 0.0630(10) 0.0547(9) 0.0570(9) 0.0000(7) 0.0132(8) -0.0045(7)
C16 0.0878(13) 0.0575(10) 0.0647(11) 0.0011(9) 0.0380(10) -0.0020(8)
C17 0.0548(10) 0.0625(10) 0.0898(13) 0.0036(8) 0.0338(10) 0.0085(9)
C18 0.0454(9) 0.0975(15) 0.0772(12) -0.0002(9) 0.0137(8) 0.0064(10)
C19 0.0475(9) 0.0779(12) 0.0584(10) 0.0004(8) 0.0138(7) -0.0019(8)

loop_
_atom_type_symbol
_atom_type_description
_atom_type_scat_dispersion_real
_atom_type_scat_dispersion_imag
_atom_type_scat_source
C C 0.0033 0.0016 'International Tables Vol C Tables 4.2.6.8 and 6.1.1.4'
H H 0.0000 0.0000 'International Tables Vol C Tables 4.2.6.8 and 6.1.1.4'
N N 0.0061 0.0033 'International Tables Vol C Tables 4.2.6.8 and 6.1.1.4'
O O 0.0106 0.0060 'International Tables Vol C Tables 4.2.6.8 and 6.1.1.4'

loop_
_diffrn_reflns_number
15658

loop_
_geom_angle_atom_site_label_1
_geom_angle_atom_site_label_2
_geom_angle_atom_site_label_3
_geom_angle
C13 O5 C10 105.82(13)
O2 N1 O1 120.97(16)
O2 N1 C2 119.20(15)
O1 N1 C2 119.81(14)
O4 N2 O3 122.36(13)
O4 N2 C4 118.68(13)
O3 N2 C4 118.96(12)
C1 N3 N4 121.58(12)
C1 N3 H3 119.2
N4 N3 H3 119.2
C7 N4 N3 114.56(12)
N3 C1 C6 121.16(13)
N3 C1 C2 122.30(13)
C6 C1 C2 116.54(13)
C3 C2 C1 121.74(14)
C3 C2 N1 116.29(13)
C1 C2 N1 121.97(13)
C4 C3 C2 119.07(13)
C4 C3 H3A 120.5
C2 C3 H3A 120.5
C3 C4 C5 121.37(13)
C3 C4 N2 118.81(13)
C5 C4 N2 119.81(13)
C6 C5 C4 119.46(14)
C6 C5 H5 120.3
C4 C5 H5 120.3
C5 C6 C1 121.73(14)
C5 C6 H6 119.1
C1 C6 H6 119.1
N4 C7 C8 117.24(13)
N4 C7 C14 122.36(12)
C8 C7 C14 120.33(12)
C9 C8 C7 124.27(13)
C9 C8 H8 117.9
C7 C8 H8 117.9
C8 C9 C10 126.38(13)
C8 C9 H9 116.8
C10 C9 H9 116.8
C11 C10 O5 109.29(13)
C11 C10 C9 132.24(14)
O5 C10 C9 118.47(13)
C10 C11 C12 107.26(15)
C10 C11 H11 126.4
C12 C11 H11 126.4
C13 C12 C11 106.08(16)
C13 C12 H12 127.0
C11 C12 H12 127.0
C12 C13 O5 111.55(15)
C12 C13 H13 124.2
O5 C13 H13 124.2
C19 C14 C15 118.84(14)
C19 C14 C7 118.71(13)
C15 C14 C7 122.34(14)
C14 C15 C16 119.55(16)
C14 C15 H15 120.2
C16 C15 H15 120.2
C17 C16 C15 120.73(16)
C17 C16 H16 119.6
C15 C16 H16 119.6
C18 C17 C16 119.56(16)
C18 C17 H17 120.2
C16 C17 H17 120.2
C17 C18 C19 120.71(18)
C17 C18 H18 119.6
C19 C18 H18 119.6
C14 C19 C18 120.61(16)
C14 C19 H19 119.7
C18 C19 H19 119.7

loop_
_geom_bond_atom_site_label_1
_geom_bond_atom_site_label_2
_geom_bond_distance
O1 N1 1.2218(19)
O2 N1 1.204(2)
O3 N2 1.2223(16)
O4 N2 1.2181(17)
O5 C13 1.364(2)
O5 C10 1.3690(18)
N1 C2 1.448(2)
N2 C4 1.4511(18)
N3 C1 1.3464(18)
N3 N4 1.3722(16)
N3 H3 0.8600
N4 C7 1.3024(18)
C1 C6 1.408(2)
C1 C2 1.4156(19)
C2 C3 1.381(2)
C3 C4 1.361(2)
C3 H3A 0.9300
C4 C5 1.395(2)
C5 C6 1.361(2)
C5 H5 0.9300
C6 H6 0.9300
C7 C8 1.4426(19)
C7 C14 1.4965(19)
C8 C9 1.3348(19)
C8 H8 0.9300
C9 C10 1.4332(19)
C9 H9 0.9300
C10 C11 1.351(2)
C11 C12 1.413(2)
C11 H11 0.9300
C12 C13 1.324(3)
C12 H12 0.9300
C13 H13 0.9300
C14 C19 1.380(2)
C14 C15 1.381(2)
C15 C16 1.396(2)
C15 H15 0.9300
C16 C17 1.366(3)
C16 H16 0.9300
C17 C18 1.357(3)
C17 H17 0.9300
C18 C19 1.380(2)
C18 H18 0.9300
C19 H19 0.9300

loop_
_geom_hbond_atom_site_label_D
_geom_hbond_atom_site_label_H
_geom_hbond_atom_site_label_A
_geom_hbond_site_symmetry_A
_geom_hbond_distance_DH
_geom_hbond_distance_HA
_geom_hbond_distance_DA
_geom_hbond_angle_DHA
N3 H3 O1 . 0.86 1.96 2.6014(18) 131
C13 H13 O4 3_666 0.93 2.35 3.276(2) 176
